data_2201239
loop_
_publ_author_name
'Nesterov, Volodymyr V.'

_publ_section_title
;
 6-Ethyl-5,7-dimethyl-6<i>H</i>-1,4-diazepine-2,3-dicarbonitrile
;
_journal_issue 12
_journal_name_full 'Acta Crystallographica Section E'
_journal_page_first o1458
_journal_page_last o1459
_journal_paper_doi 10.1107/S1600536802020858
_journal_volume 58
_journal_year 2002
_chemical_formula_iupac 'C11 H12 N4'
_chemical_formula_moiety 'C11 H12 N4'
_chemical_formula_sum 'C11 H12 N4'
_chemical_formula_weight 200.25
_chemical_name_systematic
;
 ?
;
_space_group_IT_number 14
_symmetry_cell_setting monoclinic
_symmetry_space_group_name_Hall '-P 2yn'
_symmetry_space_group_name_H-M 'P 1 21/n 1'
_atom_sites_solution_hydrogens geom
_atom_sites_solution_primary direct
_atom_sites_solution_secondary difmap
_audit_creation_method SHELXL-97
_cell_angle_alpha 90.00
_cell_angle_beta 92.90(3)
_cell_angle_gamma 90.00
_cell_formula_units_Z 4
_cell_length_a 7.4160(15)
_cell_length_b 13.344(3)
_cell_length_c 11.141(2)
_cell_measurement_reflns_used 24
_cell_measurement_temperature 295(2)
_cell_measurement_theta_max 11
_cell_measurement_theta_min 10
_cell_volume 1101.1(4)
_computing_cell_refinement 'CAD-4 Software'
_computing_data_collection 'CAD-4 Software (Enraf-Nonius, 1989)'
_computing_data_reduction 'SHELXTL (Sheldrick, 1994)'
_computing_molecular_graphics SHELXTL
_computing_publication_material SHELXL97
_computing_structure_refinement 'SHELXL97 (Sheldrick, 1997)'
_computing_structure_solution 'SHELXS97 (Sheldrick, 1990)'
_diffrn_ambient_temperature 295(2)
_diffrn_measured_fraction_theta_full 0.989
_diffrn_measured_fraction_theta_max 0.989
_diffrn_measurement_device_type 'Enraf-Nonius CAD-4'
_diffrn_measurement_method \q/2\q
_diffrn_radiation_monochromator graphite
_diffrn_radiation_source 'fine-focus sealed tube'
_diffrn_radiation_type MoK\a
_diffrn_radiation_wavelength 0.71073
_diffrn_reflns_av_R_equivalents 0.0306
_diffrn_reflns_av_sigmaI/netI 0.0490
_diffrn_reflns_limit_h_max 9
_diffrn_reflns_limit_h_min 0
_diffrn_reflns_limit_k_max 17
_diffrn_reflns_limit_k_min 0
_diffrn_reflns_limit_l_max 14
_diffrn_reflns_limit_l_min -14
_diffrn_reflns_number 2560
_diffrn_reflns_theta_full 26.97
_diffrn_reflns_theta_max 26.97
_diffrn_reflns_theta_min 2.38
_diffrn_standards_decay_% 3
_diffrn_standards_interval_count 97
_diffrn_standards_number 3
_exptl_absorpt_coefficient_mu 0.077
_exptl_absorpt_correction_type none
_exptl_crystal_colour colorless
_exptl_crystal_density_diffrn 1.208
_exptl_crystal_density_method 'not measured'
_exptl_crystal_description prism
_exptl_crystal_F_000 424
_exptl_crystal_size_max 0.40
_exptl_crystal_size_mid 0.30
_exptl_crystal_size_min 0.20
_refine_diff_density_max 0.133
_refine_diff_density_min -0.120
_refine_ls_extinction_method none
_refine_ls_goodness_of_fit_ref 1.176
_refine_ls_hydrogen_treatment constr
_refine_ls_matrix_type full
_refine_ls_number_parameters 139
_refine_ls_number_reflns 2381
_refine_ls_number_restraints 0
_refine_ls_restrained_S_all 1.176
_refine_ls_R_factor_all 0.1141
_refine_ls_R_factor_gt 0.0425
_refine_ls_shift/su_max <0.001
_refine_ls_shift/su_mean 0.000
_refine_ls_structure_factor_coef Fsqd
_refine_ls_weighting_details 'calc w = 1/[\s^2^(Fo^2^)+(0.045P)^2^] where  = (Fo^2^+2Fc^2^)/3'
_refine_ls_weighting_scheme calc
_refine_ls_wR_factor_gt 0.0946
_refine_ls_wR_factor_ref 0.1105
_reflns_number_gt 1380
_reflns_number_total 2381
_reflns_threshold_expression I>2\s(I)
_cod_data_source_file ac6019.cif
_cod_data_source_block I
_cod_original_sg_symbol_H-M 'P 21/n'
_cod_database_code 2201239
_cod_database_fobs_code 2201239

loop_
_symmetry_equiv_pos_as_xyz
'x, y, z'
'-x+1/2, y+1/2, -z+1/2'
'-x, -y, -z'
'x-1/2, -y-1/2, z-1/2'

loop_
_atom_site_label
_atom_site_fract_x
_atom_site_fract_y
_atom_site_fract_z
_atom_site_U_iso_or_equiv
_atom_site_adp_type
_atom_site_calc_flag
_atom_site_refinement_flags
_atom_site_occupancy
_atom_site_disorder_assembly
_atom_site_disorder_group
_atom_site_type_symbol
N1 0.10731(19) 0.18980(10) 0.38935(11) 0.0464(4) Uani d . 1 . . N
N4 0.12346(19) 0.07830(10) 0.62176(12) 0.0440(4) Uani d . 1 . . N
N11 0.3273(3) 0.01951(14) 0.22649(16) 0.0760(6) Uani d . 1 . . N
N13 0.3415(2) -0.12728(12) 0.52073(16) 0.0663(5) Uani d . 1 . . N
C2 0.2007(2) 0.10241(12) 0.41329(14) 0.0434(4) Uani d . 1 . . C
C3 0.2074(2) 0.05144(12) 0.51989(15) 0.0415(4) Uani d . 1 . . C
C5 0.1093(2) 0.17159(12) 0.65030(14) 0.0431(4) Uani d . 1 . . C
C6 0.2114(2) 0.25156(12) 0.58571(13) 0.0420(4) Uani d . 1 . . C
H6A 0.3284 0.2233 0.5663 0.050 Uiso calc R 1 . . H
C7 0.0961(2) 0.25762(12) 0.47089(14) 0.0433(4) Uani d . 1 . . C
C8 -0.0404(3) 0.33896(13) 0.45013(17) 0.0605(5) Uani d . 1 . . C
H8A -0.1029 0.3293 0.3734 0.091 Uiso calc R 1 . . H
H8B 0.0194 0.4028 0.4514 0.091 Uiso calc R 1 . . H
H8C -0.1254 0.3370 0.5123 0.091 Uiso calc R 1 . . H
C9 -0.0172(3) 0.19930(14) 0.74478(16) 0.0586(5) Uani d . 1 . . C
H9A -0.0670 0.1396 0.7779 0.088 Uiso calc R 1 . . H
H9B -0.1130 0.2399 0.7099 0.088 Uiso calc R 1 . . H
H9C 0.0469 0.2363 0.8073 0.088 Uiso calc R 1 . . H
C10 0.2695(3) 0.05489(13) 0.30876(16) 0.0528(5) Uani d . 1 . . C
C12 0.2809(2) -0.04902(14) 0.52091(15) 0.0481(4) Uani d . 1 . . C
C14 0.2470(3) 0.34919(13) 0.65255(17) 0.0548(5) Uani d . 1 . . C
H14A 0.3016 0.3348 0.7316 0.066 Uiso calc R 1 . . H
H14B 0.1333 0.3832 0.6631 0.066 Uiso calc R 1 . . H
C15 0.3710(3) 0.41741(15) 0.58535(19) 0.0757(7) Uani d . 1 . . C
H15A 0.3936 0.4775 0.6310 0.114 Uiso calc R 1 . . H
H15D 0.3146 0.4343 0.5085 0.114 Uiso calc R 1 . . H
H15B 0.4831 0.3836 0.5740 0.114 Uiso calc R 1 . . H

loop_
_atom_site_aniso_label
_atom_site_aniso_U_11
_atom_site_aniso_U_22
_atom_site_aniso_U_33
_atom_site_aniso_U_12
_atom_site_aniso_U_13
_atom_site_aniso_U_23
N1 0.0512(9) 0.0451(8) 0.0427(8) -0.0064(7) 0.0018(6) 0.0015(7)
N4 0.0452(8) 0.0434(8) 0.0437(8) -0.0031(7) 0.0063(6) 0.0022(6)
N11 0.0906(14) 0.0739(12) 0.0658(11) -0.0107(10) 0.0271(10) -0.0185(9)
N13 0.0662(11) 0.0535(10) 0.0793(12) 0.0081(9) 0.0056(9) 0.0026(9)
C2 0.0427(10) 0.0452(9) 0.0425(9) -0.0082(8) 0.0041(8) -0.0045(8)
C3 0.0368(9) 0.0396(9) 0.0481(9) -0.0049(7) 0.0025(7) -0.0019(8)
C5 0.0440(10) 0.0459(10) 0.0392(9) -0.0031(8) 0.0004(7) 0.0006(8)
C6 0.0415(9) 0.0424(9) 0.0425(9) -0.0052(8) 0.0047(7) -0.0018(7)
C7 0.0470(10) 0.0396(9) 0.0435(9) -0.0081(8) 0.0056(8) 0.0035(8)
C8 0.0658(13) 0.0502(11) 0.0648(12) 0.0068(9) -0.0033(10) 0.0009(9)
C9 0.0674(12) 0.0544(11) 0.0557(10) -0.0057(10) 0.0199(10) -0.0052(9)
C10 0.0594(12) 0.0485(10) 0.0510(11) -0.0098(9) 0.0098(9) -0.0066(9)
C12 0.0431(10) 0.0483(11) 0.0533(11) -0.0029(9) 0.0056(8) -0.0014(8)
C14 0.0585(12) 0.0528(11) 0.0532(11) -0.0129(9) 0.0036(9) -0.0064(8)
C15 0.0849(16) 0.0634(13) 0.0794(14) -0.0327(12) 0.0095(12) -0.0093(11)

loop_
_atom_type_symbol
_atom_type_description
_atom_type_scat_dispersion_real
_atom_type_scat_dispersion_imag
_atom_type_scat_source
C C 0.0033 0.0016 'International Tables Vol C Tables 4.2.6.8 and 6.1.1.4'
H H 0.0000 0.0000 'International Tables Vol C Tables 4.2.6.8 and 6.1.1.4'
N N 0.0061 0.0033 'International Tables Vol C Tables 4.2.6.8 and 6.1.1.4'

loop_
_geom_angle_atom_site_label_1
_geom_angle_atom_site_label_2
_geom_angle_atom_site_label_3
_geom_angle
_geom_angle_publ_flag
C7 N1 C2 120.58(14) yes
C5 N4 C3 120.18(14) yes
C3 C2 N1 125.88(15) yes
C3 C2 C10 118.95(16) no
N1 C2 C10 114.30(15) no
C2 C3 N4 126.26(15) yes
C2 C3 C12 117.70(15) no
N4 C3 C12 115.02(14) no
N4 C5 C9 118.35(15) no
N4 C5 C6 120.99(15) yes
C9 C5 C6 120.59(14) no
C7 C6 C5 99.57(12) yes
C7 C6 C14 116.65(15) no
C5 C6 C14 116.84(13) no
C7 C6 H6A 107.7 no
C5 C6 H6A 107.7 no
C14 C6 H6A 107.7 no
N1 C7 C8 117.94(16) no
N1 C7 C6 120.52(15) yes
C8 C7 C6 121.48(15) no
C7 C8 H8A 109.5 no
C7 C8 H8B 109.5 no
H8A C8 H8B 109.5 no
C7 C8 H8C 109.5 no
H8A C8 H8C 109.5 no
H8B C8 H8C 109.5 no
C5 C9 H9A 109.5 no
C5 C9 H9B 109.5 no
H9A C9 H9B 109.5 no
C5 C9 H9C 109.5 no
H9A C9 H9C 109.5 no
H9B C9 H9C 109.5 no
N11 C10 C2 178.08(19) no
N13 C12 C3 178.72(19) no
C6 C14 C15 111.57(15) no
C6 C14 H14A 109.3 no
C15 C14 H14A 109.3 no
C6 C14 H14B 109.3 no
C15 C14 H14B 109.3 no
H14A C14 H14B 108.0 no
C14 C15 H15A 109.5 no
C14 C15 H15D 109.5 no
H15A C15 H15D 109.5 no
C14 C15 H15B 109.5 no
H15A C15 H15B 109.5 no
H15D C15 H15B 109.5 no

loop_
_geom_bond_atom_site_label_1
_geom_bond_atom_site_label_2
_geom_bond_site_symmetry_1
_geom_bond_site_symmetry_2
_geom_bond_distance
_geom_bond_publ_flag
N1 C7 . . 1.288(2) yes
N1 C2 . . 1.376(2) yes
N4 C5 . . 1.290(2) yes
N4 C3 . . 1.370(2) yes
N11 C10 . . 1.134(2) no
N13 C12 . . 1.137(2) no
C2 C3 . . 1.367(2) yes
C2 C10 . . 1.442(2) no
C3 C12 . . 1.447(2) no
C5 C9 . . 1.492(3) no
C5 C6 . . 1.511(2) yes
C6 C7 . . 1.504(2) yes
C6 C14 . . 1.517(2) no
C6 H6A . . 0.9800 no
C7 C8 . . 1.494(2) no
C8 H8A . . 0.9600 no
C8 H8B . . 0.9600 no
C8 H8C . . 0.9600 no
C9 H9A . . 0.9600 no
C9 H9B . . 0.9600 no
C9 H9C . . 0.9600 no
C14 C15 . . 1.518(3) no
C14 H14A . . 0.9700 no
C14 H14B . . 0.9700 no
C15 H15A . . 0.9600 no
C15 H15D . . 0.9600 no
C15 H15B . . 0.9600 no

loop_
_geom_torsion_atom_site_label_1
_geom_torsion_atom_site_label_2
_geom_torsion_atom_site_label_3
_geom_torsion_atom_site_label_4
_geom_torsion
_geom_torsion_publ_flag
C7 N1 C2 C3 36.5(2) yes
C7 N1 C2 C10 -154.38(15) no
N1 C2 C3 N4 -0.3(3) yes
C10 C2 C3 N4 -168.93(15) no
N1 C2 C3 C12 167.48(15) no
C10 C2 C3 C12 -1.2(2) no
C5 N4 C3 C2 -36.1(2) yes
C5 N4 C3 C12 155.79(16) no
C3 N4 C5 C9 166.41(15) no
C3 N4 C5 C6 -10.7(2) yes
N4 C5 C6 C7 76.76(18) yes
C9 C5 C6 C7 -100.26(17) no
N4 C5 C6 C14 -156.72(16) no
C9 C5 C6 C14 26.3(2) no
C2 N1 C7 C8 -166.01(15) no
C2 N1 C7 C6 11.1(2) yes
C5 C6 C7 N1 -76.88(17) yes
C14 C6 C7 N1 156.47(15) no
C5 C6 C7 C8 100.15(17) no
C14 C6 C7 C8 -26.5(2) no
C7 C6 C14 C15 -70.0(2) no
C5 C6 C14 C15 172.46(16) no

loop_
_cod_related_entry_id
_cod_related_entry_database
_cod_related_entry_code
1 ChemSpider 21132083
